data_2103746
loop_
_publ_author_name
'Saraswathi, N. T.'
'Vijayan, M.'

_publ_section_title
;
 X-ray studies on crystalline complexes involving amino acids and
 peptides. XXXVIII. Crystal structures of the complexes of
 <small>L</small>-arginine and <small>L</small>-histidine with glutaric
 acid and a comparative study of amino acid--glutaric acid complexes
;
_journal_issue 6
_journal_name_full 'Acta Crystallographica Section B'
_journal_page_first 842
_journal_page_last 849
_journal_paper_doi 10.1107/S0108768101013684
_journal_volume 57
_journal_year 2001
_chemical_formula_moiety <C11H19N3O7>
_chemical_formula_sum 'C44 H76 N12 O28'
_chemical_formula_weight 1221.17
_chemical_name_common 'L-histidine complexed with glutaric acid'
_chemical_name_systematic
;
 ?
;
_space_group_IT_number 19
_symmetry_cell_setting orthorhombic
_symmetry_space_group_name_Hall 'P 2ac 2ab'
_symmetry_space_group_name_H-M 'P 21 21 21'
_audit_creation_method SHELXL-97
_cell_angle_alpha 90.00
_cell_angle_beta 90.00
_cell_angle_gamma 90.00
_cell_formula_units_Z 4
_cell_length_a 8.3350(10)
_cell_length_b 8.8560(10)
_cell_length_c 19.522(2)
_cell_measurement_reflns_used 25
_cell_measurement_temperature 293(2)
_cell_measurement_theta_max 30
_cell_measurement_theta_min 10
_cell_volume 1441.0(3)
_computing_cell_refinement CAD4
_computing_data_collection CAD4
_computing_data_reduction CAD4
_computing_molecular_graphics 'ORTEP III'
_computing_publication_material 'MS WORD'
_computing_structure_refinement 'SHELXL-97 (Sheldrick, 1997b)'
_computing_structure_solution 'SHELXS-97 (Sheldrick, 1997a)'
_diffrn_ambient_temperature 293(2)
_diffrn_measurement_device_type CAD4
_diffrn_measurement_method \w--2/q
_diffrn_radiation_monochromator graphite
_diffrn_radiation_source 'fine-focus sealed tube'
_diffrn_radiation_type CuK\a
_diffrn_radiation_wavelength 1.54180
_diffrn_reflns_av_R_equivalents .0000
_diffrn_reflns_av_sigmaI/netI .0410
_diffrn_reflns_limit_h_max 9
_diffrn_reflns_limit_h_min 0
_diffrn_reflns_limit_k_max 11
_diffrn_reflns_limit_k_min 0
_diffrn_reflns_limit_l_max 24
_diffrn_reflns_limit_l_min 0
_diffrn_reflns_number 1609
_diffrn_reflns_theta_full 74.85
_diffrn_reflns_theta_max 74.85
_diffrn_reflns_theta_min 4.53
_diffrn_standards_interval_time 60
_diffrn_standards_number 3
_exptl_absorpt_coefficient_mu 1.013
_exptl_absorpt_correction_T_max .8482
_exptl_absorpt_correction_T_min .8444
_exptl_absorpt_correction_type 'Cylinder (Dwiggins, 1975)'
_exptl_absorpt_process_details 'Dwiggins JR Acta Cryst.(1975)A31,146-148'
_exptl_crystal_colour colourless
_exptl_crystal_density_diffrn 1.407
_exptl_crystal_density_method 'not measured'
_exptl_crystal_description needle
_exptl_crystal_F_000 648
_exptl_crystal_size_max .5625
_exptl_crystal_size_mid .375
_exptl_crystal_size_min .0625
_refine_diff_density_max .242
_refine_diff_density_min -.292
_refine_ls_abs_structure_details 'Flack H D (1983), Acta Cryst. A39, 876-881'
_refine_ls_extinction_coef .028(2)
_refine_ls_extinction_method SHELXL
_refine_ls_goodness_of_fit_ref 1.159
_refine_ls_hydrogen_treatment mixed
_refine_ls_matrix_type full
_refine_ls_number_parameters 199
_refine_ls_number_reflns 1609
_refine_ls_number_restraints 1
_refine_ls_restrained_S_all 1.159
_refine_ls_R_factor_all .0721
_refine_ls_R_factor_gt .0549
_refine_ls_shift/su_max .004
_refine_ls_shift/su_mean .000
_refine_ls_structure_factor_coef Fsqd
_refine_ls_weighting_details 'w=1/[\s^2^(Fo^2^)+(0.0698P)^2^+0.3704P] where P=(Fo^2^+2Fc^2^)/3'
_refine_ls_weighting_scheme calc
_refine_ls_wR_factor_ref .1444
_reflns_number_gt 1295
_reflns_number_total 1609
_reflns_threshold_expression >2sigma(I)
_cod_data_source_file de0013.cif
_cod_data_source_block A
_cod_original_sg_symbol_H-M P212121
_cod_database_code 2103746
_cod_database_fobs_code 2103746

loop_
_symmetry_equiv_pos_as_xyz
'x, y, z'
'-x+1/2, -y, z+1/2'
'x+1/2, -y+1/2, -z'
'-x, y+1/2, -z+1/2'

loop_
_atom_site_label
_atom_site_fract_x
_atom_site_fract_y
_atom_site_fract_z
_atom_site_U_iso_or_equiv
_atom_site_adp_type
_atom_site_calc_flag
_atom_site_refinement_flags
_atom_site_occupancy
_atom_site_type_symbol
O1 .7051(4) .9085(4) .50718(17) .0532(9) Uani d . 1 O
O2 .9273(5) .8547(4) .44986(19) .0631(11) Uani d . 1 O
N1 .7349(5) .6924(4) .59850(16) .0380(9) Uani d . 1 N
H1C .7450 .7800 .6209 .057 Uiso calc R 1 H
H1B .7567 .6167 .6267 .057 Uiso calc R 1 H
H1A .6349 .6840 .5830 .057 Uiso calc R 1 H
C1 .8250(6) .8305(4) .4951(2) .0367(10) Uani d . 1 C
C2 .8485(6) .6900(4) .5399(2) .0366(10) Uani d . 1 C
H2 .9581 .6912 .5581 .044 Uiso calc R 1 H
C3 .8258(6) .5446(4) .4981(2) .0386(10) Uani d . 1 C
H3A .7144 .5372 .4841 .046 Uiso calc R 1 H
H3B .8907 .5507 .4570 .046 Uiso calc R 1 H
C4 .8701(6) .4062(4) .53638(19) .0348(10) Uani d . 1 C
N5 1.0285(5) .3733(4) .55244(17) .0379(9) Uani d . 1 N
H5 1.1105 .4266 .5410 .045 Uiso calc R 1 H
C6 1.0327(7) .2458(5) .5883(2) .0429(11) Uani d . 1 C
H6 1.1245 .1993 .6053 .051 Uiso calc R 1 H
N7 .8853(5) .1969(4) .59576(17) .0404(9) Uani d . 1 N
H7 .8579 .1159 .6171 .048 Uiso calc R 1 H
C8 .7822(6) .2941(5) .5645(2) .0401(10) Uani d . 1 C
H8 .6711 .2850 .5628 .048 Uiso calc R 1 H
O11 .8000(5) -.0486(3) .66912(15) .0499(9) Uani d . 1 O
O12 .6558(5) -.1515(3) .75151(17) .0592(11) Uani d . 1 O
C13 .7153(6) -.0394(5) .7220(2) .0404(11) Uani d . 1 C
C14 .6840(6) .1155(5) .7516(2) .0433(11) Uani d . 1 C
H14A .6037 .1078 .7874 .052 Uiso calc R 1 H
H14B .6420 .1810 .7161 .052 Uiso calc R 1 H
C15 .8354(7) .1842(5) .7810(2) .0449(12) Uani d . 1 C
H15A .9134 .1968 .7445 .054 Uiso calc R 1 H
H15B .8807 .1155 .8145 .054 Uiso calc R 1 H
C16 .8047(8) .3367(4) .8148(2) .0484(13) Uani d . 1 C
H16A .7137 .3264 .8455 .058 Uiso calc R 1 H
H16B .8973 .3623 .8425 .058 Uiso calc R 1 H
C17 .7721(6) .4652(5) .7668(2) .0406(11) Uani d . 1 C
O18 .7879(5) .4615(3) .70578(15) .0593(11) Uani d . 1 O
O19 .7252(6) .5867(3) .80052(16) .0605(11) Uani d . 1 O
H19 .7036 .6540 .7732 .091 Uiso calc R 1 H
OW .8968(6) .1499(4) .39960(19) .0595(10) Uani d . 1 O
H1W .899(9) .138(7) .352(3) .089 Uiso d D 1 H
H2W .897(9) .064(8) .414(3) .089 Uiso d D 1 H

loop_
_atom_site_aniso_label
_atom_site_aniso_U_11
_atom_site_aniso_U_22
_atom_site_aniso_U_33
_atom_site_aniso_U_12
_atom_site_aniso_U_13
_atom_site_aniso_U_23
O1 .051(2) .0405(16) .068(2) .0145(17) .0090(18) .0228(16)
O2 .071(3) .053(2) .065(2) .0167(19) .021(2) .0304(18)
N1 .054(2) .0244(14) .0356(16) .0018(17) .0024(17) .0039(14)
C1 .048(3) .0243(19) .038(2) -.0014(18) -.006(2) .0042(16)
C2 .053(3) .0253(18) .0315(18) -.001(2) -.006(2) .0047(16)
C3 .058(3) .0285(19) .0294(18) .001(2) -.003(2) .0007(16)
C4 .051(3) .0238(17) .0296(18) -.002(2) .000(2) -.0026(15)
N5 .046(2) .0249(16) .0423(19) -.0007(17) .0036(17) .0045(15)
C6 .055(3) .030(2) .043(2) .005(2) .004(2) .0062(19)
N7 .060(3) .0222(15) .0390(18) -.0060(18) .0061(18) .0060(15)
C8 .051(3) .030(2) .040(2) -.003(2) .002(2) -.0033(17)
O11 .082(3) .0223(13) .0449(16) -.0039(16) .0140(18) -.0025(12)
O12 .094(3) .0238(14) .0592(19) -.0012(18) .026(2) .0058(14)
C13 .059(3) .0230(19) .039(2) .000(2) .001(2) .0012(16)
C14 .052(3) .025(2) .053(2) .0017(19) .004(2) -.0024(19)
C15 .059(3) .027(2) .048(2) .007(2) -.004(2) -.0005(18)
C16 .080(4) .029(2) .036(2) -.001(2) -.007(2) -.0020(17)
C17 .060(3) .0245(19) .038(2) -.004(2) -.003(2) -.0029(17)
O18 .108(3) .0328(15) .0368(16) .004(2) .001(2) -.0013(13)
O19 .109(3) .0277(14) .0451(17) .010(2) -.003(2) -.0039(13)
OW .079(3) .045(2) .055(2) .002(2) -.003(2) .0101(17)

loop_
_atom_type_symbol
_atom_type_description
_atom_type_scat_dispersion_real
_atom_type_scat_dispersion_imag
_atom_type_scat_source
C C .0181 .0000 'International Tables Vol C Tables 4.2.6.8 and 6.1.1.4'
H H .0000 .0000 'International Tables Vol C Tables 4.2.6.8 and 6.1.1.4'
N N .0311 .0000 'International Tables Vol C Tables 4.2.6.8 and 6.1.1.4'
O O .0492 .0000 'International Tables Vol C Tables 4.2.6.8 and 6.1.1.4'

loop_
_geom_angle_atom_site_label_1
_geom_angle_atom_site_label_2
_geom_angle_atom_site_label_3
_geom_angle
O1 C1 O2 126.2(4)
O1 C1 C2 116.6(4)
O2 C1 C2 117.2(4)
N1 C2 C1 110.1(4)
N1 C2 C3 110.2(3)
C1 C2 C3 111.2(3)
C4 C3 C2 113.3(3)
C8 C4 N5 105.6(4)
C8 C4 C3 132.7(5)
N5 C4 C3 121.6(4)
C6 N5 C4 108.8(4)
N7 C6 N5 108.3(4)
C6 N7 C8 109.5(4)
C4 C8 N7 107.8(4)
O12 C13 O11 123.4(4)
O12 C13 C14 118.4(4)
O11 C13 C14 118.2(4)
C13 C14 C15 111.4(4)
C14 C15 C16 112.3(4)
C17 C16 C15 115.6(3)
O18 C17 O19 123.3(4)
O18 C17 C16 125.5(4)
O19 C17 C16 111.2(3)

loop_
_geom_bond_atom_site_label_1
_geom_bond_atom_site_label_2
_geom_bond_distance
O1 C1 1.237(5)
O2 C1 1.247(5)
N1 C2 1.485(5)
C1 C2 1.533(5)
C2 C3 1.536(5)
C3 C4 1.482(5)
C4 C8 1.351(6)
C4 N5 1.388(6)
N5 C6 1.329(5)
C6 N7 1.311(7)
N7 C8 1.361(6)
O11 C13 1.253(5)
O12 C13 1.251(5)
C13 C14 1.511(6)
C14 C15 1.514(7)
C15 C16 1.525(6)
C16 C17 1.499(5)
C17 O18 1.200(5)
C17 O19 1.320(5)

loop_
_geom_torsion_atom_site_label_1
_geom_torsion_atom_site_label_2
_geom_torsion_atom_site_label_3
_geom_torsion_atom_site_label_4
_geom_torsion
O1 C1 C2 N1 -10.8(5)
O2 C1 C2 N1 169.8(4)
O1 C1 C2 C3 111.6(5)
O2 C1 C2 C3 -67.8(5)
N1 C2 C3 C4 -66.0(5)
C1 C2 C3 C4 171.7(4)
C2 C3 C4 C8 107.2(5)
C2 C3 C4 N5 -70.0(5)
C8 C4 N5 C6 .4(5)
C3 C4 N5 C6 178.2(4)
C4 N5 C6 N7 .0(5)
N5 C6 N7 C8 -.3(5)
N5 C4 C8 N7 -.5(5)
C3 C4 C8 N7 -178.0(4)
C6 N7 C8 C4 .5(5)
O12 C13 C14 C15 111.6(5)
O11 C13 C14 C15 -68.2(6)
C13 C14 C15 C16 -176.7(3)
C14 C15 C16 C17 -72.8(6)
C15 C16 C17 O18 -9.8(8)
C15 C16 C17 O19 171.3(5)
H1A N1 C2 H2 -175.2
H1B N1 C2 C1 -173.6
H1C N1 C2 C3 -176.7

loop_
_cod_related_entry_id
_cod_related_entry_database
_cod_related_entry_code
1 ChemSpider 21188418
